data_1550128
loop_
_publ_author_name
'Yoshinari, Nobuto'
'Yamashita, Satoshi'
'Fukuda, Yosuke'
'Nakazawa, Yasuhiro'
'Konno, Takumi'

_publ_section_title
;
 Mobility of hydrated alkali metal ions in metallosupramolecular ionic
 crystals
;
_journal_name_full 'Chemical Science'
_journal_paper_doi 10.1039/C8SC04204G
_journal_year 2019
_chemical_absolute_configuration rm
_chemical_formula_moiety '(C36 H60 N12 O25 Rh4 S12 Zn4), 52.5(O)'
_chemical_formula_sum 'C36 H60 N12 O77.5 Rh4 S12 Zn4'
_chemical_formula_weight 2958.80
_chemical_name_systematic
;
 ?
;
_space_group_crystal_system cubic
_space_group_IT_number 198
_space_group_name_Hall 'P 2ac 2ab 3'
_space_group_name_H-M_alt 'P 21 3'
_symmetry_space_group_name_Hall 'P 2ac 2ab 3'
_symmetry_space_group_name_H-M 'P 21 3'
_atom_sites_solution_hydrogens geom
_audit_creation_method SHELXL-2014
_audit_update_record
;
2017-10-10 deposited with the CCDC.
2018-10-22 downloaded from the CCDC.
;
_cell_angle_alpha 90
_cell_angle_beta 90
_cell_angle_gamma 90
_cell_formula_units_Z 4
_cell_length_a 23.550(3)
_cell_length_b 23.550(3)
_cell_length_c 23.550(3)
_cell_measurement_reflns_used 21463
_cell_measurement_temperature 100(2)
_cell_measurement_theta_max 30.07
_cell_measurement_theta_min 1.21
_cell_volume 13061(3)
_computing_cell_refinement 'RAPID-AUTO (Rigaku Corporation)'
_computing_data_collection 'RAPID-AUTO (Rigaku Corporation)'
_computing_data_reduction 'RAPID-AUTO (Rigaku Corporation)'
_computing_molecular_graphics 'Yadokari-XG 2009 (Wakita Nemoto et al., 2009)'
_computing_publication_material 'Yadokari-XG 2009 (Wakita, Nemoto et al., 2009)'
_computing_structure_refinement 'SHELXL-2014/7 (Sheldrick, 2014)'
_computing_structure_solution 'SHELXS-2014 (Sheldrick, 2014)'
_diffrn_ambient_temperature 100(2)
_diffrn_detector_area_resol_mean 14.69
_diffrn_measured_fraction_theta_full 1.000
_diffrn_measured_fraction_theta_max 0.999
_diffrn_measurement_device_type 'Rigaku Mercury2CCD detector'
_diffrn_measurement_method /w
_diffrn_radiation_monochromator Si(311)
_diffrn_radiation_source 'SPring-8 BL02B1 bending magnet'
_diffrn_radiation_type synchrotron
_diffrn_radiation_wavelength 0.701
_diffrn_reflns_av_R_equivalents 0.1028
_diffrn_reflns_av_unetI/netI 0.0865
_diffrn_reflns_Laue_measured_fraction_full 1.000
_diffrn_reflns_Laue_measured_fraction_max 0.999
_diffrn_reflns_limit_h_max 10
_diffrn_reflns_limit_h_min -30
_diffrn_reflns_limit_k_max 30
_diffrn_reflns_limit_k_min -25
_diffrn_reflns_limit_l_max 15
_diffrn_reflns_limit_l_min -30
_diffrn_reflns_number 44235
_diffrn_reflns_point_group_measured_fraction_full 1.000
_diffrn_reflns_point_group_measured_fraction_max 1.000
_diffrn_reflns_theta_full 24.872
_diffrn_reflns_theta_max 27.491
_diffrn_reflns_theta_min 1.206
_exptl_absorpt_coefficient_mu 1.434
_exptl_absorpt_correction_T_max 1.0000
_exptl_absorpt_correction_T_min 0.5369
_exptl_absorpt_correction_type multi-scans
_exptl_absorpt_process_details 'ABSCOR (Rigaku, 1995)'
_exptl_crystal_colour yellow
_exptl_crystal_density_diffrn 1.505
_exptl_crystal_description block
_exptl_crystal_F_000 5888
_exptl_crystal_size_max 0.100
_exptl_crystal_size_mid 0.080
_exptl_crystal_size_min 0.080
_refine_diff_density_max 0.751
_refine_diff_density_min -0.531
_refine_diff_density_rms 0.151
_refine_ls_abs_structure_details
;
 Flack x determined using 3373 quotients [(I+)-(I-)]/[(I+)+(I-)]
 (Parsons, Flack and Wagner, Acta Cryst. B69 (2013) 249-259).
;
_refine_ls_abs_structure_Flack 0.041(12)
_refine_ls_extinction_method none
_refine_ls_goodness_of_fit_ref 1.044
_refine_ls_hydrogen_treatment constr
_refine_ls_matrix_type full
_refine_ls_number_parameters 448
_refine_ls_number_reflns 10421
_refine_ls_number_restraints 61
_refine_ls_restrained_S_all 1.056
_refine_ls_R_factor_all 0.0773
_refine_ls_R_factor_gt 0.0599
_refine_ls_shift/su_max 0.001
_refine_ls_shift/su_mean 0.000
_refine_ls_structure_factor_coef Fsqd
_refine_ls_weighting_details 'w=1/[\s^2^(Fo^2^)+(0.0936P)^2^+3.4786P] where P=(Fo^2^+2Fc^2^)/3'
_refine_ls_weighting_scheme calc
_refine_ls_wR_factor_gt 0.1480
_refine_ls_wR_factor_ref 0.1603
_reflns_Friedel_coverage 0.868
_reflns_Friedel_fraction_full 1.000
_reflns_Friedel_fraction_max 1.000
_reflns_number_gt 8522
_reflns_number_total 10421
_reflns_threshold_expression 'I > 2\s(I)'
_cod_data_source_file c8sc04204g2.cif
_cod_data_source_block Li6-1
_cod_original_cell_volume 13061(5)
_cod_original_formula_sum 'C36 H60 N12 O77.50 Rh4 S12 Zn4'
_cod_database_code 1550128
_shelx_space_group_comment
;
The symmetry employed for this shelxl refinement is uniquely defined
by the following loop, which should always be used as a source of
symmetry information in preference to the above space-group names.
They are only intended as comments.
;
_shelx_estimated_absorpt_t_min 0.870
_shelx_estimated_absorpt_t_max 0.894
_shelxl_version_number 2014-3

loop_
_space_group_symop_operation_xyz
'x, y, z'
'-x+1/2, -y, z+1/2'
'x+1/2, -y+1/2, -z'
'-x, y+1/2, -z+1/2'
'z, x, y'
'y, z, x'
'-z+1/2, -x, y+1/2'
'-y, z+1/2, -x+1/2'
'z+1/2, -x+1/2, -y'
'-y+1/2, -z, x+1/2'
'-z, x+1/2, -y+1/2'
'y+1/2, -z+1/2, -x'

loop_
_atom_site_label
_atom_site_type_symbol
_atom_site_fract_x
_atom_site_fract_y
_atom_site_fract_z
_atom_site_U_iso_or_equiv
_atom_site_adp_type
_atom_site_occupancy
_atom_site_site_symmetry_order
_atom_site_calc_flag
_atom_site_refinement_flags_posn
_atom_site_refinement_flags_adp
_atom_site_refinement_flags_occupancy
_atom_site_disorder_assembly
_atom_site_disorder_group
Rh1 Rh 0.64729(3) 0.14729(3) 0.35271(3) 0.0255(2) Uani 1 3 d S T P . .
Rh2 Rh 0.40792(3) 0.13712(3) 0.50344(3) 0.0376(2) Uani 1 1 d . . . . .
Zn1 Zn 0.50418(4) 0.07107(4) 0.38657(4) 0.0258(2) Uani 1 1 d . . . . .
Zn2 Zn 0.49860(4) -0.00140(4) 0.50140(4) 0.0303(3) Uani 1 3 d S T P . .
S1 S 0.56721(9) 0.10165(8) 0.31652(8) 0.0267(4) Uani 1 1 d . . . . .
S2 S 0.44636(9) 0.14716(10) 0.41297(10) 0.0368(5) Uani 1 1 d . . . . .
S3 S 0.40752(10) 0.03783(11) 0.50333(12) 0.0427(6) Uani 1 1 d . . . . .
S4 S 0.49465(10) 0.14517(11) 0.55046(10) 0.0392(5) Uani 1 1 d . . . . .
O1 O 0.5470(2) 0.0470(2) 0.4530(2) 0.0225(19) Uani 1 3 d S T P . .
O2 O 0.5581(11) 0.2973(5) 0.2508(10) 0.214(13) Uani 1 1 d . U . . .
O3 O 0.5285(11) 0.2483(7) 0.1884(9) 0.208(12) Uani 1 1 d . . . . .
O4 O 0.2423(10) 0.1174(15) 0.3940(13) 0.257(18) Uani 1 1 d D . . . .
O5 O 0.2692(8) 0.1731(13) 0.3296(11) 0.215(13) Uani 1 1 d . . . . .
O6 O 0.3250(13) 0.1029(11) 0.6850(8) 0.234(16) Uani 1 1 d . . . . .
O7 O 0.2952(8) 0.0207(7) 0.6623(8) 0.150(7) Uani 1 1 d . . . . .
O8 O 0.4165(9) 0.3399(6) 0.5212(13) 0.207(13) Uani 1 1 d . . . . .
O9 O 0.4744(9) 0.3358(8) 0.5907(14) 0.230(15) Uani 1 1 d . . . . .
N1 N 0.6187(4) 0.2184(3) 0.3068(3) 0.0366(17) Uani 1 1 d . . . . .
H1 H 0.6019 0.2433 0.3311 0.044 Uiso 1 1 calc R U . . .
H2 H 0.6489 0.2361 0.2906 0.044 Uiso 1 1 calc R U . . .
N2 N 0.3294(3) 0.1353(4) 0.4615(4) 0.049(2) Uani 1 1 d . . . . .
H3 H 0.3172 0.0987 0.4594 0.059 Uiso 1 1 calc R U . . .
H4 H 0.3036 0.1551 0.4824 0.059 Uiso 1 1 calc R U . . .
N3 N 0.3671(4) 0.1299(5) 0.5818(4) 0.057(3) Uani 1 1 d . . . . .
H5 H 0.3926 0.1371 0.6099 0.068 Uiso 1 1 calc R U . . .
H6 H 0.3393 0.1567 0.5839 0.068 Uiso 1 1 calc R U . . .
N4 N 0.4051(4) 0.2265(4) 0.5101(4) 0.049(2) Uani 1 1 d . . . . .
H7 H 0.4146 0.2419 0.4759 0.058 Uiso 1 1 calc R U . . .
H8 H 0.3688 0.2373 0.5181 0.058 Uiso 1 1 calc R U . . .
C1 C 0.5325(4) 0.1657(4) 0.2872(4) 0.040(2) Uani 1 1 d . . . . .
H9 H 0.5045 0.1548 0.2578 0.048 Uiso 1 1 calc R U . . .
H10 H 0.5124 0.1865 0.3177 0.048 Uiso 1 1 calc R U . . .
C2 C 0.5775(5) 0.2023(4) 0.2619(4) 0.044(2) Uani 1 1 d . . . . .
H11 H 0.5981 0.1798 0.2323 0.053 Uiso 1 1 calc R U . . .
C3 C 0.5514(6) 0.2544(5) 0.2334(5) 0.057(3) Uani 1 1 d . . . . .
C4 C 0.3814(5) 0.1328(5) 0.3721(5) 0.054(3) Uani 1 1 d . . . . .
H12 H 0.3840 0.1502 0.3340 0.065 Uiso 1 1 calc R U . . .
H13 H 0.3760 0.0914 0.3675 0.065 Uiso 1 1 calc R U . . .
C5 C 0.3314(5) 0.1587(6) 0.4055(6) 0.062(3) Uani 1 1 d . . . . .
H14 H 0.3379 0.2005 0.4088 0.075 Uiso 1 1 calc R U . . .
C6 C 0.2759(7) 0.1493(8) 0.3722(10) 0.091(5) Uani 1 1 d . . . . .
C7 C 0.3840(5) 0.0279(6) 0.5761(6) 0.063(3) Uani 1 1 d . . . . .
H15 H 0.3667 -0.0102 0.5803 0.075 Uiso 1 1 calc R U . . .
H16 H 0.4170 0.0302 0.6021 0.075 Uiso 1 1 calc R U . . .
C8 C 0.3414(5) 0.0728(6) 0.5913(7) 0.065(3) Uani 1 1 d . . . . .
H17 H 0.3081 0.0688 0.5653 0.078 Uiso 1 1 calc R U . . .
C9 C 0.3205(9) 0.0652(9) 0.6531(10) 0.112(7) Uani 1 1 d . . . . .
C10 C 0.5010(4) 0.2235(4) 0.5461(6) 0.053(3) Uani 1 1 d . . . . .
H18 H 0.5264 0.2376 0.5765 0.063 Uiso 1 1 calc R U . . .
H19 H 0.5174 0.2346 0.5090 0.063 Uiso 1 1 calc R U . . .
C11 C 0.4422(5) 0.2490(6) 0.5528(7) 0.065(4) Uani 1 1 d . . . . .
H20 H 0.4272 0.2374 0.5907 0.078 Uiso 1 1 calc R U . . .
C12 C 0.4466(8) 0.3136(8) 0.5520(14) 0.141(12) Uani 1 1 d . . . . .
O10 O 0.5475(17) 0.3033(10) 0.3765(11) 0.32(2) Uani 1 1 d . . . . .
O11 O 0.2972(11) -0.0059(12) 0.2302(14) 0.234(13) Uani 1 1 d D . . . .
O12 O 0.4400(11) 0.1605(19) 0.6913(8) 0.259(17) Uani 1 1 d . . . . .
O13 O 0.407(3) 0.407(3) 0.407(3) 0.40(6) Uani 1 3 d S T P . .
O14 O 0.4265(15) 0.2907(8) 0.3985(17) 0.28(2) Uani 1 1 d . . . . .
O15 O 0.6430(19) 0.2977(17) 0.5854(16) 0.33(2) Uani 1 1 d . U . . .
O16 O 0.5835(14) 0.3415(12) 0.4805(16) 0.254(15) Uani 1 1 d . . . . .
O17 O 0.1787(13) 0.1607(13) 0.2576(12) 0.242(15) Uani 1 1 d . . . . .
O18 O 0.6745(14) 0.3876(10) 0.406(2) 0.30(2) Uani 1 1 d . . . . .
O19 O 0.693(3) 0.323(3) 0.288(3) 0.50(4) Uani 1 1 d . U . . .
O20 O 0.1175(15) 0.1175(15) 0.1175(15) 0.29(3) Uani 1 3 d S T P . .
O21 O 0.367(4) 0.2633(17) 0.2974(16) 0.65(9) Uani 1 1 d . . . . .
O22A O 0.355(3) 0.045(3) 0.930(7) 0.34(9) Uani 0.3333 1 d . . P A 1
O23 O 0.1605(19) 0.050(2) 0.3576(19) 0.36(3) Uani 1 1 d D U . . .
O24 O 0.2474(19) 0.0438(19) 0.474(2) 0.42(3) Uani 1 1 d D U . . .
O25 O 0.031(2) 0.053(3) 0.256(2) 0.42(3) Uani 1 1 d D U . . .
O26 O 0.3194(17) 0.1005(16) 0.2342(19) 0.30(2) Uani 1 1 d . U . . .
O27A O 0.428(3) 0.462(3) 0.506(3) 0.29(3) Uani 0.5 1 d . U P B 1
O28 O 0.135(3) 0.060(2) 0.215(3) 0.44(3) Uani 1 1 d D U . . .
O29 O 0.3756(15) 0.2041(15) 0.799(2) 0.40(3) Uani 1 1 d D U . . .

loop_
_atom_site_aniso_label
_atom_site_aniso_U_11
_atom_site_aniso_U_22
_atom_site_aniso_U_33
_atom_site_aniso_U_23
_atom_site_aniso_U_13
_atom_site_aniso_U_12
Rh1 0.0255(2) 0.0255(2) 0.0255(2) -0.0022(3) -0.0022(3) 0.0022(3)
Rh2 0.0258(3) 0.0411(4) 0.0458(4) -0.0123(3) 0.0034(3) 0.0077(3)
Zn1 0.0249(5) 0.0243(4) 0.0280(5) -0.0047(4) -0.0063(4) 0.0030(4)
Zn2 0.0303(3) 0.0303(3) 0.0303(3) -0.0011(4) -0.0011(4) 0.0011(4)
S1 0.0294(10) 0.0263(10) 0.0244(9) -0.0024(7) -0.0074(8) 0.0046(8)
S2 0.0332(11) 0.0374(12) 0.0397(12) -0.0068(10) -0.0020(9) 0.0135(9)
S3 0.0305(11) 0.0415(12) 0.0560(15) -0.0050(12) 0.0038(11) 0.0002(10)
S4 0.0318(11) 0.0478(13) 0.0379(11) -0.0161(10) 0.0031(9) 0.0051(11)
O1 0.0225(19) 0.0225(19) 0.0225(19) 0.000(2) 0.000(2) 0.000(2)
O2 0.34(3) 0.050(7) 0.26(2) 0.020(10) -0.23(2) 0.018(11)
O3 0.34(3) 0.102(11) 0.180(17) 0.017(11) -0.17(2) 0.073(15)
O4 0.157(18) 0.37(4) 0.25(3) 0.14(3) -0.133(19) -0.13(2)
O5 0.107(12) 0.32(3) 0.22(2) 0.13(2) -0.102(14) -0.021(15)
O6 0.38(4) 0.21(2) 0.119(13) -0.055(15) 0.15(2) -0.16(2)
O7 0.155(14) 0.134(13) 0.161(15) 0.027(11) 0.110(13) -0.009(11)
O8 0.159(16) 0.060(8) 0.40(4) 0.000(14) -0.11(2) 0.006(10)
O9 0.184(18) 0.109(12) 0.40(4) -0.151(19) -0.15(2) 0.055(12)
N1 0.046(5) 0.027(4) 0.037(4) 0.007(3) -0.008(4) -0.001(3)
N2 0.028(4) 0.047(5) 0.072(6) -0.007(5) 0.000(4) 0.014(4)
N3 0.037(4) 0.076(7) 0.058(6) -0.014(5) 0.015(4) 0.007(5)
N4 0.036(4) 0.044(5) 0.066(6) -0.019(4) 0.009(4) 0.016(4)
C1 0.042(5) 0.038(5) 0.040(5) 0.005(4) -0.010(4) 0.012(4)
C2 0.066(7) 0.032(5) 0.034(5) 0.003(4) -0.005(5) 0.015(5)
C3 0.091(9) 0.039(6) 0.042(6) 0.011(5) -0.025(6) 0.007(6)
C4 0.041(5) 0.064(7) 0.057(7) -0.005(6) -0.017(5) 0.017(5)
C5 0.036(6) 0.075(8) 0.075(8) -0.001(7) -0.013(6) 0.021(6)
C6 0.056(8) 0.091(12) 0.126(16) 0.025(11) -0.013(10) 0.015(9)
C7 0.050(7) 0.066(8) 0.072(8) 0.004(6) 0.026(6) -0.007(6)
C8 0.041(6) 0.071(8) 0.083(9) -0.008(7) 0.019(6) -0.012(6)
C9 0.102(13) 0.104(14) 0.129(17) -0.024(13) 0.086(13) -0.026(11)
C10 0.035(5) 0.043(5) 0.081(8) -0.035(5) 0.007(5) 0.002(5)
C11 0.047(6) 0.058(7) 0.091(9) -0.045(7) 0.000(6) 0.020(5)
C12 0.080(12) 0.079(12) 0.26(3) -0.096(17) -0.054(16) 0.053(10)
O10 0.57(6) 0.18(2) 0.19(2) 0.093(17) 0.19(3) 0.27(3)
O11 0.19(2) 0.21(3) 0.30(3) 0.01(2) -0.15(2) -0.013(19)
O12 0.18(2) 0.51(5) 0.086(11) 0.02(2) -0.009(12) -0.09(3)
O13 0.40(6) 0.40(6) 0.40(6) 0.29(7) 0.29(7) 0.29(7)
O14 0.34(4) 0.090(12) 0.41(5) 0.06(2) 0.19(4) 0.050(18)
O15 0.39(4) 0.36(4) 0.24(3) -0.17(3) 0.00(3) -0.17(3)
O16 0.25(3) 0.17(2) 0.34(4) 0.12(2) 0.02(3) 0.01(2)
O17 0.25(3) 0.23(3) 0.25(3) -0.06(2) -0.15(3) 0.00(2)
O18 0.26(3) 0.132(18) 0.52(6) -0.02(3) -0.16(4) 0.07(2)
O19 0.51(6) 0.53(6) 0.47(6) 0.10(5) 0.05(5) -0.24(5)
O20 0.29(3) 0.29(3) 0.29(3) -0.04(3) -0.04(3) -0.04(3)
O21 1.5(3) 0.24(4) 0.17(3) 0.10(3) -0.13(8) -0.19(9)
O22A 0.16(7) 0.16(6) 0.7(3) -0.07(10) -0.13(11) -0.02(5)
O23 0.31(4) 0.49(6) 0.30(4) -0.02(4) -0.10(3) -0.12(4)
O24 0.39(4) 0.37(4) 0.50(5) 0.21(4) -0.24(4) -0.27(4)
O25 0.35(5) 0.56(6) 0.37(5) -0.06(4) -0.17(4) 0.16(4)
O26 0.27(3) 0.25(3) 0.39(4) -0.14(3) 0.04(3) 0.01(3)
O27A 0.27(5) 0.27(5) 0.34(6) -0.03(5) -0.11(5) -0.11(4)
O28 0.41(5) 0.42(5) 0.48(6) -0.15(5) 0.06(5) 0.04(4)
O29 0.58(6) 0.22(3) 0.40(5) -0.17(3) 0.08(4) -0.06(4)

loop_
_atom_type_symbol
_atom_type_description
_atom_type_scat_dispersion_real
_atom_type_scat_dispersion_imag
_atom_type_scat_source
C C 0.0030 0.0016 'International Tables Vol C Tables 4.2.6.8 and 6.1.1.4'
H H 0.0000 0.0000 'International Tables Vol C Tables 4.2.6.8 and 6.1.1.4'
O O 0.0105 0.0059 'International Tables Vol C Tables 4.2.6.8 and 6.1.1.4'
N N 0.0059 0.0032 'International Tables Vol C Tables 4.2.6.8 and 6.1.1.4'
Li Li 0.0003 0.0001 'International Tables Vol C Tables 4.2.6.8 and 6.1.1.4'
Zn Zn 0.2985 1.4039 'International Tables Vol C Tables 4.2.6.8 and 6.1.1.4'
Rh Rh -1.1340 0.9005 'International Tables Vol C Tables 4.2.6.8 and 6.1.1.4'
S S 0.1221 0.1211 'International Tables Vol C Tables 4.2.6.8 and 6.1.1.4'

loop_
_geom_angle_atom_site_label_1
_geom_angle_atom_site_label_2
_geom_angle_atom_site_label_3
_geom_angle
_geom_angle_site_symmetry_1
_geom_angle_site_symmetry_3
N1 Rh1 N1 90.6(3) 12_556 11_645
N1 Rh1 N1 90.6(3) 12_556 .
N1 Rh1 N1 90.6(3) 11_645 .
N1 Rh1 S1 88.7(2) 12_556 11_645
N1 Rh1 S1 85.4(2) 11_645 11_645
N1 Rh1 S1 176.0(2) . 11_645
N1 Rh1 S1 176.0(2) 12_556 .
N1 Rh1 S1 88.7(2) 11_645 .
N1 Rh1 S1 85.4(2) . .
S1 Rh1 S1 95.23(7) 11_645 .
N1 Rh1 S1 85.4(2) 12_556 12_556
N1 Rh1 S1 176.0(2) 11_645 12_556
N1 Rh1 S1 88.7(2) . 12_556
S1 Rh1 S1 95.23(7) 11_645 12_556
S1 Rh1 S1 95.23(7) . 12_556
N3 Rh2 N2 90.5(4) . .
N3 Rh2 N4 90.1(4) . .
N2 Rh2 N4 91.6(4) . .
N3 Rh2 S2 175.4(3) . .
N2 Rh2 S2 85.1(3) . .
N4 Rh2 S2 88.8(3) . .
N3 Rh2 S4 89.5(3) . .
N2 Rh2 S4 176.5(3) . .
N4 Rh2 S4 84.9(3) . .
S2 Rh2 S4 94.92(8) . .
N3 Rh2 S3 85.3(3) . .
N2 Rh2 S3 88.6(3) . .
N4 Rh2 S3 175.3(3) . .
S2 Rh2 S3 95.86(10) . .
S4 Rh2 S3 94.89(9) . .
O1 Zn1 S1 109.2(3) . .
O1 Zn1 S2 108.17(8) . .
S1 Zn1 S2 108.81(9) . .
O1 Zn1 S4 108.6(2) . 11_645
S1 Zn1 S4 111.23(9) . 11_645
S2 Zn1 S4 110.81(9) . 11_645
O1 Zn2 S3 108.24(8) . 11_645
O1 Zn2 S3 108.24(8) . 12_556
S3 Zn2 S3 110.67(7) 11_645 12_556
O1 Zn2 S3 108.24(8) . .
S3 Zn2 S3 110.67(7) 11_645 .
S3 Zn2 S3 110.67(7) 12_556 .
C1 S1 Rh1 96.7(3) . .
C1 S1 Zn1 103.6(4) . .
Rh1 S1 Zn1 113.48(9) . .
C4 S2 Rh2 97.8(4) . .
C4 S2 Zn1 101.8(4) . .
Rh2 S2 Zn1 113.13(11) . .
C7 S3 Zn2 104.3(5) . .
C7 S3 Rh2 97.4(5) . .
Zn2 S3 Rh2 113.07(10) . .
C10 S4 Rh2 97.2(4) . .
C10 S4 Zn1 103.0(4) . 12_556
Rh2 S4 Zn1 112.79(9) . 12_556
Zn1 O1 Zn1 109.5(3) 12_556 11_645
Zn1 O1 Zn1 109.5(3) 12_556 .
Zn1 O1 Zn1 109.5(3) 11_645 .
Zn1 O1 Zn2 109.4(3) 12_556 .
Zn1 O1 Zn2 109.4(3) 11_645 .
Zn1 O1 Zn2 109.4(3) . .
C2 N1 Rh1 111.9(6) . .
C2 N1 H1 109.2 . .
Rh1 N1 H1 109.2 . .
C2 N1 H2 109.2 . .
Rh1 N1 H2 109.2 . .
H1 N1 H2 107.9 . .
C5 N2 Rh2 113.4(7) . .
C5 N2 H3 108.9 . .
Rh2 N2 H3 108.9 . .
C5 N2 H4 108.9 . .
Rh2 N2 H4 108.9 . .
H3 N2 H4 107.7 . .
C8 N3 Rh2 113.1(8) . .
C8 N3 H5 109.0 . .
Rh2 N3 H5 109.0 . .
C8 N3 H6 109.0 . .
Rh2 N3 H6 109.0 . .
H5 N3 H6 107.8 . .
C11 N4 Rh2 113.6(8) . .
C11 N4 H7 108.8 . .
Rh2 N4 H7 108.8 . .
C11 N4 H8 108.8 . .
Rh2 N4 H8 108.8 . .
H7 N4 H8 107.7 . .
C2 C1 S1 107.9(7) . .
C2 C1 H9 110.1 . .
S1 C1 H9 110.1 . .
C2 C1 H10 110.1 . .
S1 C1 H10 110.1 . .
H9 C1 H10 108.4 . .
N1 C2 C1 109.0(8) . .
N1 C2 C3 111.8(8) . .
C1 C2 C3 110.7(10) . .
N1 C2 H11 108.4 . .
C1 C2 H11 108.4 . .
C3 C2 H11 108.4 . .
O2 C3 O3 120.1(14) . .
O2 C3 C2 121.1(12) . .
O3 C3 C2 118.3(13) . .
C5 C4 S2 107.2(8) . .
C5 C4 H12 110.3 . .
S2 C4 H12 110.3 . .
C5 C4 H13 110.3 . .
S2 C4 H13 110.3 . .
H12 C4 H13 108.5 . .
N2 C5 C6 112.7(13) . .
N2 C5 C4 110.1(9) . .
C6 C5 C4 109.4(12) . .
N2 C5 H14 108.2 . .
C6 C5 H14 108.2 . .
C4 C5 H14 108.2 . .
O5 C6 O4 125(2) . .
O5 C6 C5 119.0(19) . .
O4 C6 C5 115.5(18) . .
C8 C7 S3 109.7(10) . .
C8 C7 H15 109.7 . .
S3 C7 H15 109.7 . .
C8 C7 H16 109.7 . .
S3 C7 H16 109.7 . .
H15 C7 H16 108.2 . .
N3 C8 C7 109.2(9) . .
N3 C8 C9 112.0(13) . .
C7 C8 C9 110.8(14) . .
N3 C8 H17 108.2 . .
C7 C8 H17 108.2 . .
C9 C8 H17 108.2 . .
O6 C9 O7 125(2) . .
O6 C9 C8 119.2(17) . .
O7 C9 C8 115(2) . .
C11 C10 S4 108.3(8) . .
C11 C10 H18 110.0 . .
S4 C10 H18 110.0 . .
C11 C10 H19 110.0 . .
S4 C10 H19 110.0 . .
H18 C10 H19 108.4 . .
N4 C11 C10 109.7(9) . .
N4 C11 C12 113.7(15) . .
C10 C11 C12 109.4(12) . .
N4 C11 H20 108.0 . .
C10 C11 H20 108.0 . .
C12 C11 H20 108.0 . .
O8 C12 O9 123.1(19) . .
O8 C12 C11 119.1(18) . .
O9 C12 C11 117(2) . .

loop_
_geom_bond_atom_site_label_1
_geom_bond_atom_site_label_2
_geom_bond_distance
_geom_bond_site_symmetry_2
Rh1 N1 2.103(7) 12_556
Rh1 N1 2.103(7) 11_645
Rh1 N1 2.103(7) .
Rh1 S1 2.332(2) 11_645
Rh1 S1 2.332(2) .
Rh1 S1 2.332(2) 12_556
Rh2 N3 2.087(9) .
Rh2 N2 2.097(9) .
Rh2 N4 2.112(9) .
Rh2 S2 2.327(3) .
Rh2 S4 2.331(3) .
Rh2 S3 2.339(3) .
Zn1 O1 1.945(3) .
Zn1 S1 2.333(2) .
Zn1 S2 2.335(2) .
Zn1 S4 2.335(2) 11_645
Zn2 O1 1.975(10) .
Zn2 S3 2.336(3) 11_645
Zn2 S3 2.336(3) 12_556
Zn2 S3 2.336(3) .
S1 C1 1.850(9) .
S2 C4 1.839(11) .
S3 C7 1.815(13) .
S4 C10 1.854(11) .
S4 Zn1 2.335(2) 12_556
O1 Zn1 1.945(3) 12_556
O1 Zn1 1.945(3) 11_645
O2 C3 1.102(17) .
O3 C3 1.20(2) .
O4 C6 1.20(3) .
O5 C6 1.16(3) .
O6 C9 1.17(2) .
O7 C9 1.22(2) .
O8 C12 1.19(3) .
O9 C12 1.24(3) .
N1 C2 1.483(13) .
N1 H1 0.9100 .
N1 H2 0.9100 .
N2 C5 1.430(17) .
N2 H3 0.9100 .
N2 H4 0.9100 .
N3 C8 1.491(17) .
N3 H5 0.9100 .
N3 H6 0.9100 .
N4 C11 1.435(16) .
N4 H7 0.9100 .
N4 H8 0.9100 .
C1 C2 1.491(16) .
C1 H9 0.9900 .
C1 H10 0.9900 .
C2 C3 1.526(14) .
C2 H11 1.0000 .
C4 C5 1.541(17) .
C4 H12 0.9900 .
C4 H13 0.9900 .
C5 C6 1.54(2) .
C5 H14 1.0000 .
C7 C8 1.502(19) .
C7 H15 0.9900 .
C7 H16 0.9900 .
C8 C9 1.55(2) .
C8 H17 1.0000 .
C10 C11 1.518(15) .
C10 H18 0.9900 .
C10 H19 0.9900 .
C11 C12 1.52(2) .
C11 H20 1.0000 .

loop_
_geom_hbond_atom_site_label_D
_geom_hbond_atom_site_label_H
_geom_hbond_atom_site_label_A
_geom_hbond_distance_DH
_geom_hbond_distance_HA
_geom_hbond_distance_DA
_geom_hbond_angle_DHA
_geom_hbond_site_symmetry_A
N1 H1 O10 0.91 2.19 3.083(19) 168.1 .
N1 H2 O19 0.91 2.30 3.06(5) 141.0 .
N2 H3 O24 0.91 2.12 2.91(3) 144.5 .
N1 H1 O10 0.91 2.19 3.083(19) 168.1 .
N1 H2 O19 0.91 2.30 3.06(5) 141.0 .
N2 H3 O24 0.91 2.12 2.91(3) 144.5 .
N2 H4 O3 0.91 1.87 2.774(16) 174.0 6
N3 H5 O12 0.91 2.29 3.18(2) 167.9 .
N3 H6 O2 0.91 2.50 3.33(2) 152.1 6
N3 H6 O3 0.91 2.62 3.36(2) 139.3 6
N4 H7 O14 0.91 2.17 3.07(3) 169.6 .
N4 H8 O2 0.91 1.96 2.836(15) 162.4 6
C1 H9 O15 0.99 2.50 3.46(3) 163.2 11_645
C1 H10 S2 0.99 2.88 3.617(11) 131.6 .
C4 H13 S4 0.99 2.88 3.650(12) 135.5 11_645
C7 H16 S3 0.99 2.96 3.716(14) 133.7 12_556
C8 H17 O24 1.00 2.66 3.61(4) 160.1 .
C10 H19 S1 0.99 2.93 3.691(11) 134.1 12_556

loop_
_geom_torsion_atom_site_label_1
_geom_torsion_atom_site_label_2
_geom_torsion_atom_site_label_3
_geom_torsion_atom_site_label_4
_geom_torsion
_geom_torsion_site_symmetry_1
Rh1 S1 C1 C2 39.3(7) .
Zn1 S1 C1 C2 155.5(6) .
Rh1 N1 C2 C1 50.3(9) .
Rh1 N1 C2 C3 173.1(8) .
S1 C1 C2 N1 -60.2(9) .
S1 C1 C2 C3 176.4(7) .
N1 C2 C3 O2 -10(3) .
C1 C2 C3 O2 112(2) .
N1 C2 C3 O3 162(2) .
C1 C2 C3 O3 -76(2) .
Rh2 S2 C4 C5 36.1(9) .
Zn1 S2 C4 C5 151.8(8) .
Rh2 N2 C5 C6 171.7(10) .
Rh2 N2 C5 C4 49.3(12) .
S2 C4 C5 N2 -57.2(13) .
S2 C4 C5 C6 178.4(11) .
N2 C5 C6 O5 169(2) .
C4 C5 C6 O5 -68(3) .
N2 C5 C6 O4 -10(3) .
C4 C5 C6 O4 113(3) .
Zn2 S3 C7 C8 153.1(8) .
Rh2 S3 C7 C8 36.9(10) .
Rh2 N3 C8 C7 47.2(14) .
Rh2 N3 C8 C9 170.3(12) .
S3 C7 C8 N3 -56.3(14) .
S3 C7 C8 C9 179.8(12) .
N3 C8 C9 O6 2(3) .
C7 C8 C9 O6 124(3) .
N3 C8 C9 O7 174.8(18) .
C7 C8 C9 O7 -63(2) .
Rh2 S4 C10 C11 36.5(9) .
Zn1 S4 C10 C11 151.9(8) 12_556
Rh2 N4 C11 C10 48.9(14) .
Rh2 N4 C11 C12 171.7(13) .
S4 C10 C11 N4 -57.1(14) .
S4 C10 C11 C12 177.5(15) .
N4 C11 C12 O8 7(3) .
C10 C11 C12 O8 130(3) .
N4 C11 C12 O9 174(2) .
C10 C11 C12 O9 -63(3) .
